data_4107395
loop_
_publ_author_name
'Tsuyoshi Haneda'
'Masaki Kawano'
'Takehide Kawamichi'
'Makoto Fujita'

_publ_contact_author 'Masaki Kawano'
_publ_contact_author_email mkawano@appchem.t.u-tokyo.ac.jp
_publ_section_title
;
 Direct Observation of the Labile Imine Formation through
 Single-Crystal-to-Single-Crystal Reactions in the Pores of a Porous
 Coordination Network
;
_journal_name_full 'Journal of the American Chemical Society'
_journal_page_first 1578
_journal_page_last 1579
_journal_paper_doi 10.1021/ja7111564
_journal_volume 130
_journal_year 2008
_chemical_formula_sum 'C64.2 H47 I6 N13 O0.7 Zn3'
_chemical_formula_weight 1969.26
_chemical_name_systematic
;
 ?
;
_space_group_IT_number 61
_symmetry_cell_setting orthorhombic
_symmetry_space_group_name_Hall '-P 2ac 2ab'
_symmetry_space_group_name_H-M 'P b c a'
_atom_sites_solution_hydrogens geom
_atom_sites_solution_primary direct
_atom_sites_solution_secondary difmap
_audit_creation_method SHELXL-97
_cell_angle_alpha 90.00
_cell_angle_beta 90.00
_cell_angle_gamma 90.00
_cell_formula_units_Z 8
_cell_length_a 28.40(1)
_cell_length_b 13.872(6)
_cell_length_c 44.18(2)
_cell_measurement_reflns_used 9108
_cell_measurement_temperature 80(2)
_cell_measurement_theta_max 25.129
_cell_measurement_theta_min 2.333
_cell_volume 17405(13)
_computing_cell_refinement 'Bruker SMART'
_computing_data_collection 'Bruker SMART'
_computing_data_reduction 'Bruker SHELXTL'
_computing_molecular_graphics 'Bruker XSHELL'
_computing_publication_material 'Bruker SHELXTL'
_computing_structure_refinement 'SHELXL-97 (Sheldrick, 1997)'
_computing_structure_solution 'SHELXS-97 (Sheldrick, 1990)'
_diffrn_ambient_temperature 80(2)
_diffrn_measured_fraction_theta_full 0.948
_diffrn_measured_fraction_theta_max 0.948
_diffrn_measurement_device_type 'Bruker SMART CCD area detector system'
_diffrn_measurement_method omega_scan
_diffrn_radiation_monochromator 'focusing mirror'
_diffrn_radiation_source 'fine-focus rotating anode'
_diffrn_radiation_type MoK\a
_diffrn_radiation_wavelength 0.71073
_diffrn_reflns_av_R_equivalents 0.0610
_diffrn_reflns_av_sigmaI/netI 0.0439
_diffrn_reflns_limit_h_max 36
_diffrn_reflns_limit_h_min -38
_diffrn_reflns_limit_k_max 18
_diffrn_reflns_limit_k_min -18
_diffrn_reflns_limit_l_max 58
_diffrn_reflns_limit_l_min -58
_diffrn_reflns_number 147657
_diffrn_reflns_theta_full 29.02
_diffrn_reflns_theta_max 29.02
_diffrn_reflns_theta_min 1.70
_exptl_absorpt_coefficient_mu 2.988
_exptl_absorpt_correction_T_max 0.8411
_exptl_absorpt_correction_T_min 0.7157
_exptl_absorpt_correction_type empirical
_exptl_absorpt_process_details SADABS
_exptl_crystal_colour yellow
_exptl_crystal_density_diffrn 1.503
_exptl_crystal_description needle
_exptl_crystal_F_000 7494
_exptl_crystal_size_max 0.12
_exptl_crystal_size_mid 0.06
_exptl_crystal_size_min 0.06
_refine_diff_density_max 1.745
_refine_diff_density_min -1.423
_refine_diff_density_rms 0.224
_refine_ls_extinction_method none
_refine_ls_goodness_of_fit_ref 1.110
_refine_ls_hydrogen_treatment constr
_refine_ls_matrix_type full
_refine_ls_number_parameters 994
_refine_ls_number_reflns 21965
_refine_ls_number_restraints 970
_refine_ls_restrained_S_all 1.100
_refine_ls_R_factor_all 0.0915
_refine_ls_R_factor_gt 0.0573
_refine_ls_shift/su_max 0.012
_refine_ls_shift/su_mean 0.000
_refine_ls_structure_factor_coef Fsqd
_refine_ls_weighting_details 'calc w=1/[\s^2^(Fo^2^)+(0.0921P)^2^+68.4565P] where P=(Fo^2^+2Fc^2^)/3'
_refine_ls_weighting_scheme calc
_refine_ls_wR_factor_gt 0.1679
_refine_ls_wR_factor_ref 0.1896
_reflns_number_gt 15325
_reflns_number_total 21965
_reflns_threshold_expression >2sigma(I)
_cod_data_source_file ja7111564-file004_2.cif
_cod_data_source_block 1_hex
_cod_original_formula_sum 'C64.20 H47 I6 N13 O0.70 Zn3'
_cod_database_code 4107395

loop_
_symmetry_equiv_pos_as_xyz
'x, y, z'
'-x+1/2, -y, z+1/2'
'-x, y+1/2, -z+1/2'
'x+1/2, -y+1/2, -z'
'-x, -y, -z'
'x-1/2, y, -z-1/2'
'x, -y-1/2, z-1/2'
'-x-1/2, y-1/2, z'

loop_
_atom_site_label
_atom_site_type_symbol
_atom_site_fract_x
_atom_site_fract_y
_atom_site_fract_z
_atom_site_U_iso_or_equiv
_atom_site_adp_type
_atom_site_occupancy
_atom_site_symmetry_multiplicity
_atom_site_calc_flag
_atom_site_refinement_flags
_atom_site_disorder_assembly
_atom_site_disorder_group
I1 I 1.06774(2) -0.19905(4) 0.873493(15) 0.05929(17) Uani 1 1 d . . .
I2 I 1.002972(17) -0.19328(3) 0.965145(12) 0.04618(13) Uani 1 1 d . . .
I3 I 0.558071(18) -0.31963(3) 0.917152(14) 0.05084(15) Uani 1 1 d . . .
I4 I 0.487981(16) -0.05184(4) 0.883005(12) 0.04784(14) Uani 1 1 d . . .
I5 I 0.694875(18) -0.34287(3) 1.186498(12) 0.04383(13) Uani 1 1 d . . .
I6 I 0.822753(18) -0.17921(4) 1.165447(13) 0.05272(15) Uani 1 1 d . . .
Zn1 Zn 1.01995(2) -0.11592(5) 0.913883(18) 0.03209(17) Uani 1 1 d . . .
Zn2 Zn 0.55070(3) -0.13849(5) 0.913178(17) 0.03168(17) Uani 1 1 d . . .
Zn3 Zn 0.73643(3) -0.18164(5) 1.180279(17) 0.03073(16) Uani 1 1 d . . .
C1 C 0.9539(2) -0.0646(5) 0.86484(16) 0.0383(15) Uani 1 1 d . . .
H1 H 0.9824 -0.0606 0.8537 0.046 Uiso 1 1 calc R . .
C2 C 0.9118(2) -0.0506(5) 0.84954(16) 0.0364(14) Uani 1 1 d . . .
H2 H 0.9117 -0.0376 0.8284 0.044 Uiso 1 1 calc R . .
C3 C 0.8703(2) -0.0557(4) 0.86537(14) 0.0286(12) Uani 1 1 d . . .
C4 C 0.8728(2) -0.0733(5) 0.89598(15) 0.0334(14) Uani 1 1 d . . .
H4 H 0.8448 -0.0765 0.9077 0.040 Uiso 1 1 calc R . .
C5 C 0.9162(2) -0.0863(5) 0.90956(15) 0.0357(14) Uani 1 1 d . . .
H5 H 0.9173 -0.0976 0.9308 0.043 Uiso 1 1 calc R . .
C6 C 0.8241(2) -0.0429(4) 0.85005(14) 0.0260(12) Uani 1 1 d . . .
C7 C 0.7828(2) -0.0045(4) 0.80886(14) 0.0278(12) Uani 1 1 d . . .
C8 C 0.7455(2) -0.0434(4) 0.85183(13) 0.0233(11) Uani 1 1 d . . .
C9 C 0.8128(2) 0.1078(6) 0.73419(17) 0.0443(18) Uani 1 1 d . . .
H9 H 0.8391 0.1358 0.7243 0.053 Uiso 1 1 calc R . .
C10 C 0.8190(2) 0.0690(6) 0.76321(16) 0.0399(16) Uani 1 1 d . . .
H10 H 0.8489 0.0694 0.7728 0.048 Uiso 1 1 calc R . .
C11 C 0.7800(2) 0.0302(4) 0.77736(14) 0.0271(12) Uani 1 1 d . . .
C12 C 0.7370(2) 0.0283(4) 0.76218(15) 0.0323(13) Uani 1 1 d . . .
H12 H 0.7099 0.0014 0.7716 0.039 Uiso 1 1 calc R . .
C13 C 0.7342(2) 0.0662(4) 0.73332(15) 0.0321(13) Uani 1 1 d . . .
H13 H 0.7051 0.0631 0.7228 0.038 Uiso 1 1 calc R . .
C14 C 0.6164(2) -0.0583(5) 0.86796(15) 0.0337(14) Uani 1 1 d . . .
H14 H 0.5877 -0.0451 0.8577 0.040 Uiso 1 1 calc R . .
C15 C 0.6584(2) -0.0408(4) 0.85316(15) 0.0309(13) Uani 1 1 d . . .
H15 H 0.6584 -0.0168 0.8330 0.037 Uiso 1 1 calc R . .
C16 C 0.7002(2) -0.0584(4) 0.86788(13) 0.0254(12) Uani 1 1 d . . .
C17 C 0.6990(2) -0.0898(5) 0.89747(14) 0.0317(13) Uani 1 1 d . . .
H17 H 0.7272 -0.1000 0.9085 0.038 Uiso 1 1 calc R . .
C18 C 0.6553(2) -0.1063(5) 0.91076(15) 0.0338(14) Uani 1 1 d . . .
H18 H 0.6542 -0.1280 0.9311 0.041 Uiso 1 1 calc R . .
C19 C 0.5689(3) -0.1302(5) 0.97973(16) 0.0390(15) Uani 1 1 d . . .
H19 H 0.5732 -0.1978 0.9777 0.047 Uiso 1 1 calc R . .
C20 C 0.5788(3) -0.0894(5) 1.00701(16) 0.0395(15) Uani 1 1 d . . .
H20 H 0.5890 -0.1280 1.0235 0.047 Uiso 1 1 calc R . .
C21 C 0.5736(2) 0.0092(4) 1.01034(14) 0.0281(12) Uani 1 1 d . . .
C22 C 0.5559(2) 0.0614(5) 0.98621(15) 0.0340(14) Uani 1 1 d . . .
H22 H 0.5507 0.1289 0.9879 0.041 Uiso 1 1 calc R . .
C23 C 0.5457(2) 0.0135(5) 0.95970(15) 0.0328(13) Uani 1 1 d . . .
H23 H 0.5325 0.0490 0.9434 0.039 Uiso 1 1 calc R . .
C24 C 0.5880(2) 0.0599(5) 1.03825(14) 0.0307(13) Uani 1 1 d . . .
C25 C 0.6255(2) 0.0589(4) 1.08283(14) 0.0293(12) Uani 1 1 d . . .
C26 C 0.5935(2) 0.1954(4) 1.06528(15) 0.0297(13) Uani 1 1 d . . .
C27 C 0.6725(3) -0.1433(5) 1.12956(17) 0.0427(17) Uani 1 1 d . . .
H27 H 0.6707 -0.2117 1.1298 0.051 Uiso 1 1 calc R . .
C28 C 0.6486(3) -0.0943(5) 1.10737(18) 0.0467(19) Uani 1 1 d . . .
H28 H 0.6309 -0.1279 1.0925 0.056 Uiso 1 1 calc R . .
C29 C 0.6510(2) 0.0046(4) 1.10713(14) 0.0305(13) Uani 1 1 d . . .
C30 C 0.6757(3) 0.0512(5) 1.12924(15) 0.0384(15) Uani 1 1 d . . .
H30 H 0.6768 0.1196 1.1301 0.046 Uiso 1 1 calc R . .
C31 C 0.6988(3) -0.0045(5) 1.15007(16) 0.0400(16) Uani 1 1 d . . .
H31 H 0.7168 0.0273 1.1652 0.048 Uiso 1 1 calc R . .
C32 C 0.5466(2) 0.4406(5) 1.05121(15) 0.0342(14) Uani 1 1 d . . .
H32 H 0.5332 0.4756 1.0349 0.041 Uiso 1 1 calc R . .
C33 C 0.5609(2) 0.3493(5) 1.04615(15) 0.0347(14) Uani 1 1 d . . .
H33 H 0.5576 0.3212 1.0266 0.042 Uiso 1 1 calc R . .
C34 C 0.5803(2) 0.2971(4) 1.06975(14) 0.0300(13) Uani 1 1 d . . .
C35 C 0.5855(3) 0.3417(5) 1.09724(16) 0.0382(15) Uani 1 1 d . . .
H35 H 0.5993 0.3083 1.1138 0.046 Uiso 1 1 calc R . .
C36 C 0.5706(2) 0.4346(5) 1.10059(16) 0.0385(15) Uani 1 1 d . . .
H36 H 0.5747 0.4653 1.1196 0.046 Uiso 1 1 calc R . .
N1 N 0.95645(18) -0.0835(4) 0.89420(12) 0.0299(11) Uani 1 1 d . . .
N2 N 0.82525(17) -0.0166(4) 0.82107(11) 0.0282(10) Uani 1 1 d . . .
N3 N 0.78583(17) -0.0573(4) 0.86667(11) 0.0276(10) Uani 1 1 d . . .
N4 N 0.74211(17) -0.0170(3) 0.82297(11) 0.0257(10) Uani 1 1 d . . .
N5 N 0.77135(19) 0.1071(4) 0.71982(11) 0.0303(11) Uani 1 1 d . . .
N6 N 0.61458(17) -0.0928(4) 0.89602(12) 0.0278(10) Uani 1 1 d . . .
N7 N 0.55367(18) -0.0813(4) 0.95590(12) 0.0302(11) Uani 1 1 d . . .
N8 N 0.61109(17) 0.0084(4) 1.05901(12) 0.0291(11) Uani 1 1 d . . .
N9 N 0.57728(18) 0.1525(4) 1.04056(12) 0.0305(11) Uani 1 1 d . . .
N10 N 0.61914(18) 0.1528(4) 1.08713(12) 0.0289(11) Uani 1 1 d . . .
N11 N 0.69767(19) -0.1002(4) 1.15040(12) 0.0311(11) Uani 1 1 d . . .
N12 N 0.55028(17) 0.4842(4) 1.07809(12) 0.0309(11) Uani 1 1 d . . .
C101 C 0.6494(6) 0.2088(8) 0.8459(4) 0.054(4) Uani 0.50 1 d PDU A 1
C102 C 0.6003(6) 0.2036(10) 0.8507(4) 0.064(5) Uani 0.50 1 d PDU A 1
C103 C 0.5818(7) 0.1801(11) 0.8785(4) 0.061(5) Uani 0.50 1 d PDU A 1
H103 H 0.5488 0.1713 0.8809 0.073 Uiso 0.50 1 calc PR A 1
C104 C 0.6119(8) 0.169(3) 0.9032(5) 0.077(6) Uani 0.50 1 d PDU A 1
H104 H 0.5992 0.1591 0.9228 0.092 Uiso 0.50 1 calc PR A 1
C105 C 0.6604(8) 0.174(3) 0.8994(5) 0.073(6) Uani 0.50 1 d PDU A 1
H105 H 0.6807 0.1636 0.9161 0.087 Uiso 0.50 1 calc PR A 1
C106 C 0.6791(6) 0.193(3) 0.8708(5) 0.056(4) Uani 0.50 1 d PDU A 1
C107 C 0.7287(6) 0.193(3) 0.8680(5) 0.059(4) Uani 0.50 1 d PDU A 1
C108 C 0.7590(8) 0.170(2) 0.8927(5) 0.069(5) Uani 0.50 1 d PDU A 1
H108 H 0.7458 0.1546 0.9118 0.083 Uiso 0.50 1 calc PR A 1
C109 C 0.8072(8) 0.171(2) 0.8892(6) 0.077(5) Uani 0.50 1 d PDU A 1
H109 H 0.8270 0.1529 0.9056 0.092 Uiso 0.50 1 calc PR A 1
C110 C 0.8269(7) 0.197(3) 0.8615(6) 0.085(6) Uani 0.50 1 d PDU A 1
H110 H 0.8601 0.2020 0.8593 0.102 Uiso 0.50 1 calc PR A 1
C111 C 0.7978(7) 0.217(2) 0.8373(6) 0.081(6) Uani 0.50 1 d PDU A 1
H111 H 0.8114 0.2303 0.8181 0.097 Uiso 0.50 1 calc PR A 1
C112 C 0.7490(6) 0.218(3) 0.8403(5) 0.058(4) Uani 0.50 1 d PDU A 1
C113 C 0.7196(7) 0.239(2) 0.8149(5) 0.052(4) Uani 0.50 1 d PDU A 1
C114 C 0.7389(7) 0.271(2) 0.7873(5) 0.063(5) Uani 0.50 1 d PDU A 1
H114 H 0.7718 0.2817 0.7860 0.076 Uiso 0.50 1 calc PR A 1
C115 C 0.7113(8) 0.2865(17) 0.7622(5) 0.064(6) Uani 0.50 1 d PDU A 1
H115 H 0.7252 0.3041 0.7434 0.077 Uiso 0.50 1 calc PR A 1
C116 C 0.6624(8) 0.276(2) 0.7646(5) 0.080(7) Uani 0.50 1 d PDU A 1
H116 H 0.6428 0.2891 0.7477 0.095 Uiso 0.50 1 calc PR A 1
C117 C 0.6431(7) 0.248(3) 0.7914(6) 0.073(5) Uani 0.50 1 d PDU A 1
H117 H 0.6100 0.2387 0.7927 0.087 Uiso 0.50 1 calc PR A 1
C118 C 0.6711(7) 0.231(3) 0.8174(5) 0.058(4) Uani 0.50 1 d PDU A 1
N101 N 0.5689(7) 0.212(2) 0.8252(5) 0.142(8) Uani 0.50 1 d PDU A 1
C121 C 0.5276(9) 0.174(3) 0.8214(8) 0.171(12) Uani 0.50 1 d PDU A 1
H121 H 0.5170 0.1370 0.8381 0.206 Uiso 0.50 1 calc PR A 1
C122 C 0.4938(9) 0.178(3) 0.7958(6) 0.197(13) Uani 0.50 1 d PDU A 1
H12A H 0.4912 0.2474 0.7902 0.236 Uiso 0.50 1 calc PR A 1
H12B H 0.5097 0.1462 0.7786 0.236 Uiso 0.50 1 calc PR A 1
C123 C 0.4460(9) 0.141(3) 0.7962(8) 0.203(13) Uani 0.50 1 d PDU A 1
H12C H 0.4364 0.1340 0.7748 0.243 Uiso 0.50 1 calc PR A 1
H12D H 0.4261 0.1931 0.8048 0.243 Uiso 0.50 1 calc PR A 1
C124 C 0.4319(13) 0.052(3) 0.8115(8) 0.250(16) Uani 0.50 1 d PDU A 1
H12E H 0.4610 0.0254 0.8205 0.300 Uiso 0.50 1 calc PR A 1
H12F H 0.4117 0.0724 0.8286 0.300 Uiso 0.50 1 calc PR A 1
C125 C 0.4082(14) -0.028(3) 0.7975(10) 0.251(17) Uani 0.50 1 d PDU A 1
H12G H 0.4016 -0.0069 0.7765 0.302 Uiso 0.50 1 calc PR A 1
H12H H 0.3772 -0.0320 0.8077 0.302 Uiso 0.50 1 calc PR A 1
C126 C 0.4251(18) -0.125(3) 0.7952(13) 0.27(2) Uani 0.50 1 d PDU A 1
H12I H 0.4012 -0.1652 0.7853 0.398 Uiso 0.50 1 calc PR A 1
H12J H 0.4314 -0.1504 0.8155 0.398 Uiso 0.50 1 calc PR A 1
H12K H 0.4541 -0.1263 0.7833 0.398 Uiso 0.50 1 calc PR A 1
C201 C 0.7522(6) 0.216(3) 0.8451(5) 0.060(4) Uani 0.50 1 d PDU B 2
C202 C 0.8013(7) 0.212(2) 0.8449(5) 0.081(5) Uani 0.50 1 d PDU B 2
C203 C 0.8252(8) 0.184(2) 0.8708(6) 0.095(6) Uani 0.50 1 d PDU B 2
H203 H 0.8585 0.1783 0.8704 0.114 Uiso 0.50 1 calc PR B 2
C204 C 0.8007(9) 0.165(3) 0.8972(6) 0.095(7) Uani 0.50 1 d PDU B 2
H204 H 0.8176 0.1493 0.9151 0.114 Uiso 0.50 1 calc PR B 2
C205 C 0.7521(9) 0.169(3) 0.8980(5) 0.085(6) Uani 0.50 1 d PDU B 2
H205 H 0.7356 0.1556 0.9162 0.103 Uiso 0.50 1 calc PR B 2
C206 C 0.7271(6) 0.194(3) 0.8712(5) 0.056(4) Uani 0.50 1 d PDU B 2
C207 C 0.6770(6) 0.195(3) 0.8702(5) 0.054(4) Uani 0.50 1 d PDU B 2
C208 C 0.6502(9) 0.181(2) 0.8969(5) 0.070(5) Uani 0.50 1 d PDU B 2
H208 H 0.6657 0.1759 0.9159 0.084 Uiso 0.50 1 calc PR B 2
C209 C 0.6018(9) 0.176(3) 0.8953(6) 0.087(6) Uani 0.50 1 d PDU B 2
H209 H 0.5842 0.1672 0.9133 0.104 Uiso 0.50 1 calc PR B 2
C210 C 0.5786(8) 0.185(2) 0.8681(6) 0.088(7) Uani 0.50 1 d PDU B 2
H210 H 0.5452 0.1821 0.8674 0.105 Uiso 0.50 1 calc PR B 2
C211 C 0.6044(7) 0.1970(18) 0.8416(5) 0.075(5) Uani 0.50 1 d PDU B 2
H211 H 0.5887 0.1983 0.8226 0.090 Uiso 0.50 1 calc PR B 2
C212 C 0.6537(6) 0.2076(14) 0.8427(5) 0.054(4) Uani 0.50 1 d PDU B 2
C213 C 0.6802(7) 0.230(3) 0.8159(4) 0.055(4) Uani 0.50 1 d PDU B 2
C214 C 0.6572(7) 0.252(2) 0.7882(6) 0.074(5) Uani 0.50 1 d PDU B 2
H214 H 0.6240 0.2462 0.7870 0.088 Uiso 0.50 1 calc PR B 2
C215 C 0.6821(9) 0.280(2) 0.7632(5) 0.082(7) Uani 0.50 1 d PDU B 2
H215 H 0.6662 0.2940 0.7448 0.099 Uiso 0.50 1 calc PR B 2
C216 C 0.7309(9) 0.287(2) 0.7649(6) 0.083(7) Uani 0.50 1 d PDU B 2
H216 H 0.7483 0.3081 0.7478 0.100 Uiso 0.50 1 calc PR B 2
C217 C 0.7544(8) 0.264(2) 0.7915(6) 0.081(6) Uani 0.50 1 d PDU B 2
H217 H 0.7878 0.2649 0.7921 0.097 Uiso 0.50 1 calc PR B 2
C218 C 0.7289(7) 0.238(3) 0.8177(5) 0.057(4) Uani 0.50 1 d PDU B 2
N201 N 0.8263(9) 0.230(2) 0.8174(6) 0.183(9) Uani 0.50 1 d PDU B 2
C221 C 0.8191(15) 0.309(3) 0.8033(9) 0.269(15) Uani 0.50 1 d PDU B 2
H221 H 0.7973 0.3543 0.8113 0.323 Uiso 0.50 1 calc PR B 2
C222 C 0.8439(17) 0.332(3) 0.7746(7) 0.267(16) Uani 0.50 1 d PDU B 2
H22A H 0.8500 0.2701 0.7643 0.321 Uiso 0.50 1 calc PR B 2
H22B H 0.8214 0.3681 0.7618 0.321 Uiso 0.50 1 calc PR B 2
C223 C 0.8879(12) 0.386(3) 0.7742(9) 0.246(16) Uani 0.50 1 d PDU B 2
H22C H 0.9114 0.3453 0.7635 0.295 Uiso 0.50 1 calc PR B 2
H22D H 0.8986 0.3918 0.7954 0.295 Uiso 0.50 1 calc PR B 2
C224 C 0.8899(14) 0.485(3) 0.7603(10) 0.226(15) Uani 0.50 1 d PDU B 2
H22E H 0.8573 0.5096 0.7589 0.272 Uiso 0.50 1 calc PR B 2
H22F H 0.9073 0.5273 0.7743 0.272 Uiso 0.50 1 calc PR B 2
C225 C 0.9114(16) 0.493(3) 0.7304(8) 0.209(15) Uani 0.50 1 d PDU B 2
H22G H 0.9354 0.4416 0.7293 0.251 Uiso 0.50 1 calc PR B 2
H22H H 0.8865 0.4753 0.7157 0.251 Uiso 0.50 1 calc PR B 2
C226 C 0.9338(14) 0.578(3) 0.7180(9) 0.23(2) Uani 0.50 1 d PDU B 2
H22I H 0.9437 0.5657 0.6971 0.340 Uiso 0.50 1 calc PR B 2
H22J H 0.9614 0.5951 0.7303 0.340 Uiso 0.50 1 calc PR B 2
H22K H 0.9114 0.6323 0.7182 0.340 Uiso 0.50 1 calc PR B 2
O1A O 0.6436(13) 0.639(2) 0.9982(9) 0.335(19) Uiso 0.70 1 d PDU . .
C2A C 0.6213(11) 0.544(3) 0.9899(11) 0.252(18) Uiso 0.70 1 d PDU . .
C3A C 0.6555(13) 0.470(2) 0.9792(8) 0.225(15) Uiso 0.70 1 d PDU . .
C4A C 0.6479(13) 0.369(2) 0.9862(12) 0.29(2) Uiso 0.70 1 d PDU . .
C5A C 0.6878(13) 0.297(2) 0.9866(16) 0.34(2) Uiso 0.70 1 d PDU . .
C6A C 0.6736(14) 0.195(3) 0.9808(13) 0.29(2) Uiso 0.70 1 d PDU . .
C7A C 0.7032(17) 0.113(3) 0.9880(15) 0.33(3) Uiso 0.70 1 d PDU . .

loop_
_atom_site_aniso_label
_atom_site_aniso_U_11
_atom_site_aniso_U_22
_atom_site_aniso_U_33
_atom_site_aniso_U_23
_atom_site_aniso_U_13
_atom_site_aniso_U_12
I1 0.0462(3) 0.0477(3) 0.0840(4) -0.0135(3) 0.0147(3) 0.0124(2)
I2 0.0443(3) 0.0362(2) 0.0580(3) 0.0233(2) -0.0031(2) -0.00531(19)
I3 0.0458(3) 0.0294(2) 0.0773(4) -0.0086(2) 0.0073(2) -0.00919(19)
I4 0.0280(2) 0.0688(3) 0.0467(3) 0.0119(2) -0.00131(19) -0.0033(2)
I5 0.0545(3) 0.0273(2) 0.0498(3) 0.00814(19) -0.0134(2) -0.00073(19)
I6 0.0412(3) 0.0610(3) 0.0560(3) -0.0219(3) 0.0086(2) 0.0012(2)
Zn1 0.0254(3) 0.0246(3) 0.0462(4) 0.0047(3) 0.0004(3) -0.0008(3)
Zn2 0.0284(3) 0.0320(4) 0.0346(4) -0.0027(3) 0.0023(3) -0.0051(3)
Zn3 0.0352(4) 0.0274(4) 0.0297(4) 0.0000(3) -0.0072(3) 0.0045(3)
C1 0.026(3) 0.051(4) 0.038(4) 0.011(3) 0.003(3) -0.006(3)
C2 0.034(3) 0.040(4) 0.036(4) 0.008(3) 0.001(3) -0.002(3)
C3 0.027(3) 0.020(3) 0.038(3) -0.004(2) -0.003(2) 0.001(2)
C4 0.028(3) 0.038(3) 0.034(3) 0.002(3) 0.004(3) 0.001(3)
C5 0.031(3) 0.041(4) 0.035(3) 0.003(3) 0.002(3) 0.003(3)
C6 0.026(3) 0.020(3) 0.032(3) -0.008(2) -0.001(2) 0.001(2)
C7 0.032(3) 0.020(3) 0.030(3) -0.002(2) 0.001(2) 0.002(2)
C8 0.031(3) 0.014(2) 0.025(3) -0.006(2) 0.004(2) -0.001(2)
C9 0.031(3) 0.058(5) 0.044(4) 0.017(3) 0.013(3) 0.004(3)
C10 0.029(3) 0.053(4) 0.038(4) 0.010(3) 0.002(3) 0.005(3)
C11 0.033(3) 0.016(3) 0.032(3) -0.001(2) 0.006(2) 0.005(2)
C12 0.036(3) 0.026(3) 0.035(3) 0.004(3) -0.001(3) -0.008(3)
C13 0.037(3) 0.023(3) 0.036(3) 0.000(2) -0.003(3) -0.002(2)
C14 0.025(3) 0.038(3) 0.038(4) 0.005(3) 0.002(3) 0.001(3)
C15 0.036(3) 0.026(3) 0.032(3) 0.003(2) 0.006(3) 0.000(2)
C16 0.025(3) 0.021(3) 0.029(3) -0.005(2) 0.002(2) -0.001(2)
C17 0.029(3) 0.036(3) 0.030(3) -0.001(3) -0.002(2) -0.007(3)
C18 0.030(3) 0.044(4) 0.028(3) 0.000(3) 0.003(2) -0.005(3)
C19 0.052(4) 0.025(3) 0.040(4) 0.004(3) -0.002(3) 0.000(3)
C20 0.053(4) 0.031(3) 0.035(4) 0.008(3) -0.008(3) -0.002(3)
C21 0.026(3) 0.027(3) 0.031(3) 0.002(2) 0.004(2) 0.001(2)
C22 0.037(3) 0.025(3) 0.040(4) 0.000(3) -0.004(3) 0.004(3)
C23 0.038(3) 0.027(3) 0.033(3) 0.005(3) -0.004(3) 0.006(3)
C24 0.027(3) 0.031(3) 0.034(3) 0.003(3) 0.002(2) 0.003(2)
C25 0.028(3) 0.027(3) 0.033(3) 0.004(2) -0.002(2) 0.000(2)
C26 0.026(3) 0.027(3) 0.036(3) 0.004(3) -0.001(2) 0.005(2)
C27 0.055(4) 0.024(3) 0.049(4) 0.008(3) -0.023(3) -0.003(3)
C28 0.060(5) 0.026(3) 0.054(4) 0.011(3) -0.033(4) -0.012(3)
C29 0.028(3) 0.029(3) 0.034(3) 0.008(3) -0.001(2) 0.001(2)
C30 0.055(4) 0.025(3) 0.035(4) 0.002(3) -0.011(3) 0.002(3)
C31 0.058(4) 0.024(3) 0.038(4) -0.002(3) -0.013(3) 0.000(3)
C32 0.039(3) 0.032(3) 0.032(3) 0.007(3) -0.001(3) 0.005(3)
C33 0.047(4) 0.029(3) 0.029(3) 0.005(3) -0.002(3) 0.008(3)
C34 0.032(3) 0.026(3) 0.032(3) 0.004(2) 0.000(3) 0.006(2)
C35 0.046(4) 0.033(3) 0.035(3) 0.001(3) -0.010(3) 0.011(3)
C36 0.043(4) 0.034(3) 0.039(4) -0.004(3) -0.015(3) 0.011(3)
N1 0.027(2) 0.028(3) 0.035(3) -0.001(2) 0.003(2) 0.000(2)
N2 0.030(3) 0.023(2) 0.031(3) -0.006(2) -0.001(2) 0.002(2)
N3 0.027(2) 0.024(2) 0.032(3) -0.003(2) -0.001(2) -0.0017(19)
N4 0.028(2) 0.022(2) 0.027(2) -0.0033(19) 0.001(2) -0.0022(19)
N5 0.036(3) 0.027(3) 0.027(3) -0.003(2) 0.006(2) 0.007(2)
N6 0.028(2) 0.025(2) 0.030(3) -0.003(2) 0.001(2) -0.002(2)
N7 0.030(3) 0.027(3) 0.035(3) 0.004(2) 0.006(2) 0.001(2)
N8 0.029(3) 0.025(2) 0.033(3) 0.004(2) 0.000(2) 0.003(2)
N9 0.033(3) 0.031(3) 0.027(3) 0.002(2) 0.000(2) 0.005(2)
N10 0.029(3) 0.023(2) 0.035(3) 0.002(2) 0.000(2) 0.002(2)
N11 0.036(3) 0.022(2) 0.034(3) 0.004(2) -0.006(2) 0.000(2)
N12 0.027(2) 0.028(3) 0.038(3) 0.003(2) -0.004(2) 0.002(2)
C101 0.058(6) 0.023(9) 0.082(8) -0.009(9) 0.015(5) -0.004(8)
C102 0.057(7) 0.040(9) 0.097(11) 0.007(9) 0.012(6) 0.000(8)
C103 0.054(8) 0.023(8) 0.106(12) -0.002(11) 0.025(7) -0.009(8)
C104 0.085(11) 0.054(12) 0.092(11) 0.006(11) 0.024(9) -0.006(11)
C105 0.085(9) 0.052(13) 0.081(8) -0.005(10) 0.003(8) -0.005(11)
C106 0.065(6) 0.026(11) 0.079(8) -0.009(10) 0.012(6) -0.004(10)
C107 0.071(6) 0.022(10) 0.084(9) -0.008(9) -0.001(6) 0.009(9)
C108 0.070(8) 0.034(10) 0.104(10) -0.013(10) -0.011(8) 0.002(9)
C109 0.066(8) 0.039(10) 0.127(13) -0.037(12) -0.002(9) 0.009(9)
C110 0.064(9) 0.055(13) 0.137(15) -0.042(13) 0.001(8) 0.001(11)
C111 0.063(7) 0.053(11) 0.126(13) -0.028(11) 0.020(8) 0.012(10)
C112 0.055(6) 0.031(10) 0.087(8) -0.024(9) 0.015(6) 0.001(9)
C113 0.069(8) 0.018(8) 0.069(7) -0.023(7) 0.019(6) -0.007(9)
C114 0.093(12) 0.022(8) 0.075(8) -0.023(8) 0.024(8) -0.002(9)
C115 0.101(16) 0.026(9) 0.065(8) -0.018(7) 0.034(10) 0.023(13)
C116 0.102(15) 0.066(12) 0.070(9) -0.013(10) 0.010(11) 0.009(14)
C117 0.078(11) 0.062(12) 0.079(9) -0.011(10) 0.004(8) -0.003(11)
C118 0.068(8) 0.031(9) 0.076(8) -0.005(9) 0.004(6) -0.007(9)
N101 0.113(12) 0.170(19) 0.143(14) 0.010(15) -0.044(12) -0.007(14)
C121 0.090(15) 0.28(3) 0.15(2) -0.04(2) -0.040(14) 0.017(18)
C122 0.087(14) 0.38(3) 0.123(19) -0.12(2) -0.041(13) 0.081(19)
C123 0.110(15) 0.40(4) 0.10(2) -0.03(2) -0.057(17) 0.05(2)
C124 0.16(2) 0.40(4) 0.19(3) 0.04(2) -0.08(2) 0.08(2)
C125 0.21(3) 0.37(4) 0.17(3) 0.08(3) -0.11(2) 0.06(2)
C126 0.19(4) 0.35(4) 0.25(5) 0.11(4) -0.08(4) 0.03(4)
C201 0.060(6) 0.026(9) 0.093(8) -0.034(8) -0.001(6) -0.002(9)
C202 0.062(7) 0.059(11) 0.123(11) -0.057(9) -0.005(7) -0.016(9)
C203 0.077(11) 0.049(13) 0.160(15) -0.063(14) -0.033(9) 0.017(11)
C204 0.108(12) 0.053(12) 0.123(12) -0.043(12) -0.059(11) 0.022(13)
C205 0.107(11) 0.049(12) 0.100(10) -0.020(11) -0.034(9) 0.008(12)
C206 0.070(6) 0.020(9) 0.077(8) -0.024(8) -0.013(6) -0.001(9)
C207 0.070(6) 0.024(10) 0.068(7) -0.011(10) 0.010(6) 0.002(10)
C208 0.104(10) 0.025(8) 0.080(9) -0.003(9) 0.027(8) 0.012(10)
C209 0.100(11) 0.046(11) 0.114(12) 0.000(14) 0.042(11) 0.000(13)
C210 0.070(10) 0.053(12) 0.141(16) 0.003(13) 0.029(9) -0.008(11)
C211 0.061(7) 0.056(11) 0.108(12) -0.006(10) 0.001(8) 0.004(9)
C212 0.055(7) 0.031(10) 0.075(7) -0.009(9) 0.005(6) -0.001(9)
C213 0.074(8) 0.027(9) 0.065(7) -0.015(8) 0.004(6) -0.003(9)
C214 0.093(12) 0.054(11) 0.073(9) 0.006(10) 0.012(9) 0.009(12)
C215 0.127(18) 0.044(11) 0.076(9) -0.009(9) 0.035(12) 0.025(16)
C216 0.133(18) 0.036(10) 0.080(9) -0.014(10) 0.045(12) -0.016(14)
C217 0.109(13) 0.044(12) 0.089(10) -0.030(10) 0.044(10) -0.012(12)
C218 0.070(8) 0.023(9) 0.078(8) -0.017(9) 0.025(6) -0.006(9)
N201 0.146(16) 0.21(2) 0.192(16) -0.006(16) 0.068(14) -0.007(19)
C221 0.28(3) 0.33(3) 0.20(3) 0.09(2) 0.02(2) 0.01(3)
C222 0.25(3) 0.36(4) 0.19(3) 0.07(2) 0.03(3) 0.02(3)
C223 0.20(3) 0.34(4) 0.20(3) 0.02(3) 0.03(3) 0.06(3)
C224 0.15(3) 0.30(4) 0.23(3) -0.01(3) -0.04(2) 0.05(3)
C225 0.16(3) 0.27(4) 0.19(3) 0.02(3) -0.08(2) 0.02(3)
C226 0.19(4) 0.26(5) 0.23(4) 0.05(3) -0.14(3) 0.02(3)

loop_
_atom_type_symbol
_atom_type_description
_atom_type_scat_dispersion_real
_atom_type_scat_dispersion_imag
_atom_type_scat_source
C C 0.0033 0.0016 'International Tables Vol C Tables 4.2.6.8 and 6.1.1.4'
H H 0.0000 0.0000 'International Tables Vol C Tables 4.2.6.8 and 6.1.1.4'
N N 0.0061 0.0033 'International Tables Vol C Tables 4.2.6.8 and 6.1.1.4'
O O 0.0106 0.0060 'International Tables Vol C Tables 4.2.6.8 and 6.1.1.4'
Zn Zn 0.2839 1.4301 'International Tables Vol C Tables 4.2.6.8 and 6.1.1.4'
I I -0.4742 1.8119 'International Tables Vol C Tables 4.2.6.8 and 6.1.1.4'

loop_
_geom_angle_atom_site_label_1
_geom_angle_atom_site_label_2
_geom_angle_atom_site_label_3
_geom_angle
_geom_angle_site_symmetry_1
_geom_angle_site_symmetry_3
N12 Zn1 N1 104.3(2) 4_557 .
N12 Zn1 I1 107.69(15) 4_557 .
N1 Zn1 I1 105.87(15) . .
N12 Zn1 I2 107.49(16) 4_557 .
N1 Zn1 I2 107.59(15) . .
I1 Zn1 I2 122.51(4) . .
N7 Zn2 N6 100.6(2) . .
N7 Zn2 I3 108.50(15) . .
N6 Zn2 I3 104.92(14) . .
N7 Zn2 I4 109.31(15) . .
N6 Zn2 I4 106.23(15) . .
I3 Zn2 I4 124.58(4) . .
N5 Zn3 N11 102.3(2) 2_655 .
N5 Zn3 I6 108.59(16) 2_655 .
N11 Zn3 I6 110.13(16) . .
N5 Zn3 I5 107.61(16) 2_655 .
N11 Zn3 I5 107.69(15) . .
I6 Zn3 I5 119.19(4) . .
N1 C1 C2 123.5(6) . .
C3 C2 C1 119.0(6) . .
C2 C3 C4 117.8(6) . .
C2 C3 C6 121.3(6) . .
C4 C3 C6 120.9(6) . .
C3 C4 C5 119.6(6) . .
N1 C5 C4 122.8(6) . .
N3 C6 N2 126.3(5) . .
N3 C6 C3 116.9(5) . .
N2 C6 C3 116.7(5) . .
N4 C7 N2 125.7(6) . .
N4 C7 C11 116.1(5) . .
N2 C7 C11 118.2(5) . .
N4 C8 N3 124.9(5) . .
N4 C8 C16 115.8(5) . .
N3 C8 C16 119.3(5) . .
N5 C9 C10 122.9(6) . .
C11 C10 C9 117.6(6) . .
C10 C11 C12 119.5(6) . .
C10 C11 C7 120.8(6) . .
C12 C11 C7 119.6(5) . .
C13 C12 C11 119.1(6) . .
N5 C13 C12 121.8(6) . .
N6 C14 C15 122.6(6) . .
C16 C15 C14 119.3(6) . .
C15 C16 C17 118.8(6) . .
C15 C16 C8 119.8(5) . .
C17 C16 C8 121.4(5) . .
C16 C17 C18 118.3(6) . .
N6 C18 C17 122.8(6) . .
N7 C19 C20 124.0(6) . .
C19 C20 C21 118.9(6) . .
C20 C21 C22 118.3(6) . .
C20 C21 C24 122.1(6) . .
C22 C21 C24 119.6(6) . .
C23 C22 C21 118.6(6) . .
N7 C23 C22 122.9(6) . .
N9 C24 N8 125.4(6) . .
N9 C24 C21 117.6(5) . .
N8 C24 C21 117.0(5) . .
N10 C25 N8 126.0(6) . .
N10 C25 C29 117.2(6) . .
N8 C25 C29 116.9(5) . .
N9 C26 N10 125.5(6) . .
N9 C26 C34 116.8(5) . .
N10 C26 C34 117.6(6) . .
N11 C27 C28 123.0(6) . .
C27 C28 C29 118.5(6) . .
C30 C29 C28 119.5(6) . .
C30 C29 C25 121.5(6) . .
C28 C29 C25 119.0(6) . .
C29 C30 C31 117.4(6) . .
N11 C31 C30 124.0(6) . .
N12 C32 C33 123.3(6) . .
C32 C33 C34 119.1(6) . .
C35 C34 C33 118.3(6) . .
C35 C34 C26 121.6(6) . .
C33 C34 C26 120.1(6) . .
C36 C35 C34 119.3(6) . .
N12 C36 C35 122.6(6) . .
C1 N1 C5 117.3(6) . .
C1 N1 Zn1 120.4(4) . .
C5 N1 Zn1 122.2(4) . .
C7 N2 C6 113.8(5) . .
C6 N3 C8 114.2(5) . .
C7 N4 C8 115.1(5) . .
C9 N5 C13 119.0(6) . .
C9 N5 Zn3 119.9(4) . 2_654
C13 N5 Zn3 120.7(4) . 2_654
C14 N6 C18 118.0(5) . .
C14 N6 Zn2 119.2(4) . .
C18 N6 Zn2 122.4(4) . .
C19 N7 C23 117.1(6) . .
C19 N7 Zn2 123.2(5) . .
C23 N7 Zn2 119.1(4) . .
C25 N8 C24 114.5(5) . .
C24 N9 C26 114.7(5) . .
C25 N10 C26 113.7(5) . .
C27 N11 C31 117.5(6) . .
C27 N11 Zn3 119.5(4) . .
C31 N11 Zn3 122.9(5) . .
C32 N12 C36 117.5(6) . .
C32 N12 Zn1 121.6(4) . 4_457
C36 N12 Zn1 120.7(5) . 4_457
C106 C101 C102 118.0(10) . .
C106 C101 C118 117.5(10) . .
C102 C101 C118 124.4(12) . .
C103 C102 C101 121.4(11) . .
C103 C102 N101 118.8(13) . .
C101 C102 N101 119.4(13) . .
C102 C103 C104 119.4(11) . .
C105 C104 C103 120.6(12) . .
C104 C105 C106 119.8(12) . .
C105 C106 C101 120.6(11) . .
C105 C106 C107 117.3(13) . .
C101 C106 C107 122.1(11) . .
C112 C107 C106 119.3(11) . .
C112 C107 C108 118.3(11) . .
C106 C107 C108 122.3(13) . .
C109 C108 C107 121.0(13) . .
C108 C109 C110 119.8(13) . .
C111 C110 C109 119.5(13) . .
C110 C111 C112 121.6(13) . .
C111 C112 C107 119.6(11) . .
C111 C112 C113 120.6(14) . .
C107 C112 C113 119.8(10) . .
C118 C113 C114 118.5(11) . .
C118 C113 C112 120.2(10) . .
C114 C113 C112 121.3(13) . .
C115 C114 C113 121.9(12) . .
C114 C115 C116 119.1(12) . .
C117 C116 C115 119.6(13) . .
C116 C117 C118 121.7(13) . .
C113 C118 C117 118.9(11) . .
C113 C118 C101 120.8(11) . .
C117 C118 C101 120.3(13) . .
C121 N101 C102 129(2) . .
N101 C121 C122 132(3) . .
C123 C122 C121 125(2) . .
C122 C123 C124 124(2) . .
C125 C124 C123 126(2) . .
C124 C125 C126 127(2) . .
C206 C201 C202 120.8(11) . .
C206 C201 C218 121.0(10) . .
C202 C201 C218 118.1(13) . .
C203 C202 C201 119.7(11) . .
C203 C202 N201 120.5(13) . .
C201 C202 N201 119.7(12) . .
C204 C203 C202 120.2(13) . .
C205 C204 C203 121.1(13) . .
C204 C205 C206 119.2(13) . .
C201 C206 C207 119.2(11) . .
C201 C206 C205 119.0(11) . .
C207 C206 C205 121.8(14) . .
C212 C207 C208 119.4(11) . .
C212 C207 C206 120.0(11) . .
C208 C207 C206 120.6(14) . .
C209 C208 C207 119.9(13) . .
C210 C209 C208 121.2(13) . .
C209 C210 C211 119.5(13) . .
C210 C211 C212 120.5(13) . .
C207 C212 C211 119.1(11) . .
C207 C212 C213 119.9(10) . .
C211 C212 C213 120.9(13) . .
C218 C213 C214 119.3(11) . .
C218 C213 C212 119.4(11) . .
C214 C213 C212 121.1(14) . .
C215 C214 C213 121.3(13) . .
C214 C215 C216 119.4(13) . .
C217 C216 C215 120.4(13) . .
C216 C217 C218 120.3(13) . .
C213 C218 C217 119.1(11) . .
C213 C218 C201 119.9(11) . .
C217 C218 C201 121.0(14) . .
C221 N201 C202 119.3(19) . .
N201 C221 C222 122(2) . .
C223 C222 C221 122(2) . .
C222 C223 C224 120(2) . .
C225 C224 C223 117(2) . .
C226 C225 C224 126(3) . .
C3A C2A O1A 114(2) . .
C4A C3A C2A 120(2) . .
C3A C4A C5A 122(2) . .
C6A C5A C4A 115(2) . .
C7A C6A C5A 123(2) . .

loop_
_geom_bond_atom_site_label_1
_geom_bond_atom_site_label_2
_geom_bond_distance
_geom_bond_site_symmetry_2
I1 Zn1 2.5212(11) .
I2 Zn1 2.5520(13) .
I3 Zn2 2.5276(14) .
I4 Zn2 2.5287(11) .
I5 Zn3 2.5438(12) .
I6 Zn3 2.5379(14) .
Zn1 N12 2.052(5) 4_557
Zn1 N1 2.052(5) .
Zn2 N7 2.049(6) .
Zn2 N6 2.066(5) .
Zn3 N5 2.042(5) 2_655
Zn3 N11 2.057(5) .
C1 N1 1.325(9) .
C1 C2 1.388(9) .
C2 C3 1.372(9) .
C3 C4 1.376(9) .
C3 C6 1.486(8) .
C4 C5 1.383(9) .
C5 N1 1.330(8) .
C6 N3 1.328(8) .
C6 N2 1.331(8) .
C7 N4 1.325(8) .
C7 N2 1.330(8) .
C7 C11 1.475(9) .
C8 N4 1.330(8) .
C8 N3 1.335(8) .
C8 C16 1.482(8) .
C9 N5 1.337(9) .
C9 C10 1.401(10) .
C10 C11 1.380(9) .
C11 C12 1.395(9) .
C12 C13 1.381(9) .
C13 N5 1.338(8) .
C14 N6 1.330(8) .
C14 C15 1.381(9) .
C15 C16 1.376(9) .
C16 C17 1.378(9) .
C17 C18 1.392(9) .
C18 N6 1.339(8) .
C19 N7 1.325(8) .
C19 C20 1.361(10) .
C20 C21 1.383(9) .
C21 C22 1.384(9) .
C21 C24 1.477(9) .
C22 C23 1.377(9) .
C23 N7 1.345(8) .
C24 N9 1.324(8) .
C24 N8 1.335(8) .
C25 N10 1.329(8) .
C25 N8 1.329(8) .
C25 C29 1.497(8) .
C26 N9 1.327(8) .
C26 N10 1.346(8) .
C26 C34 1.473(8) .
C27 N11 1.309(9) .
C27 C28 1.373(9) .
C28 C29 1.373(9) .
C29 C30 1.366(9) .
C30 C31 1.369(9) .
C31 N11 1.328(8) .
C32 N12 1.337(9) .
C32 C33 1.348(9) .
C33 C34 1.385(9) .
C34 C35 1.371(9) .
C35 C36 1.364(9) .
C36 N12 1.339(8) .
N5 Zn3 2.042(5) 2_654
N12 Zn1 2.052(5) 4_457
C101 C106 1.403(13) .
C101 C102 1.412(14) .
C101 C118 1.437(13) .
C102 C103 1.378(14) .
C102 N101 1.442(14) .
C103 C104 1.393(15) .
C104 C105 1.389(15) .
C105 C106 1.396(15) .
C106 C107 1.414(13) .
C107 C112 1.394(13) .
C107 C108 1.424(14) .
C108 C109 1.376(15) .
C109 C110 1.395(16) .
C110 C111 1.376(16) .
C111 C112 1.391(14) .
C112 C113 1.429(13) .
C113 C118 1.386(13) .
C113 C114 1.408(14) .
C114 C115 1.376(15) .
C115 C116 1.399(15) .
C116 C117 1.364(15) .
C117 C118 1.414(14) .
N101 C121 1.296(18) .
C121 C122 1.485(18) .
C122 C123 1.453(17) .
C123 C124 1.462(18) .
C124 C125 1.435(18) .
C125 C126 1.441(19) .
C201 C206 1.388(13) .
C201 C202 1.393(14) .
C201 C218 1.417(13) .
C202 C203 1.384(14) .
C202 N201 1.431(14) .
C203 C204 1.384(15) .
C204 C205 1.381(16) .
C205 C206 1.424(15) .
C206 C207 1.424(13) .
C207 C212 1.395(13) .
C207 C208 1.415(14) .
C208 C209 1.379(16) .
C209 C210 1.377(16) .
C210 C211 1.393(15) .
C211 C212 1.409(14) .
C212 C213 1.436(13) .
C213 C218 1.389(13) .
C213 C214 1.418(14) .
C214 C215 1.367(15) .
C215 C216 1.392(16) .
C216 C217 1.391(16) .
C217 C218 1.408(14) .
N201 C221 1.276(19) .
C221 C222 1.483(18) .
C222 C223 1.452(19) .
C223 C224 1.505(19) .
C224 C225 1.462(19) .
C225 C226 1.449(19) .
O1A C2A 1.506(19) .
C2A C3A 1.488(18) .
C3A C4A 1.454(19) .
C4A C5A 1.506(19) .
C5A C6A 1.496(19) .
C6A C7A 1.453(19) .
